data_1564239
loop_
_publ_author_name
'Yang, Yang'
'Zhu, Bo'
'Zhu, Lei'
'Jiang, Ying'
'Guo, Chun-Ling'
'Gu, Jing'
'ouyang, qin'
'Du, Wei'
'Chen, Ying-Chun'

_publ_section_title
;
 Combining palladium and ammonium halide catalysts for
 Morita&#x2212;Baylis&#x2212;Hillman carbonates of methyl vinyl ketone:
 From 1,4-carbodipoles to ion pairs
;
_journal_name_full 'Chemical Science'
_journal_paper_doi 10.1039/D1SC03517G
_journal_year 2021
_chemical_absolute_configuration ad
_chemical_formula_moiety 'C31 H28 O3'
_chemical_formula_sum 'C31 H28 O3'
_chemical_formula_weight 448.53
_space_group_crystal_system orthorhombic
_space_group_IT_number 19
_space_group_name_Hall 'P 2ac 2ab'
_space_group_name_H-M_alt 'P 21 21 21'
_atom_sites_solution_hydrogens geom
_atom_sites_solution_primary direct
_audit_creation_date 2019-12-03
_audit_creation_method
;
Olex2 1.2
(compiled 2016.02.19 svn.r3266 for OlexSys, GUI svn.r5155)
;
_audit_update_record
;
2021-03-26 deposited with the CCDC.	2021-07-22 downloaded from the CCDC.
;
_cell_angle_alpha 90
_cell_angle_beta 90
_cell_angle_gamma 90
_cell_formula_units_Z 4
_cell_length_a 9.4508(3)
_cell_length_b 10.5895(3)
_cell_length_c 24.6688(6)
_cell_measurement_reflns_used 3984
_cell_measurement_temperature 289.62(18)
_cell_measurement_theta_max 71.3430
_cell_measurement_theta_min 4.5040
_cell_volume 2468.83(12)
_computing_cell_refinement 'CrysAlisPro 1.171.39.46e (Rigaku OD, 2018)'
_computing_data_collection 'CrysAlisPro 1.171.39.46e (Rigaku OD, 2018)'
_computing_data_reduction 'CrysAlisPro 1.171.39.46e (Rigaku OD, 2018)'
_computing_molecular_graphics 'Olex2 (Dolomanov et al., 2009)'
_computing_publication_material 'Olex2 (Dolomanov et al., 2009)'
_computing_structure_refinement 'ShelXL (Sheldrick, 2015)'
_computing_structure_solution 'ShelXT (Sheldrick, 2015)'
_diffrn_ambient_environment air
_diffrn_ambient_temperature 289.62(18)
_diffrn_detector 'CCD plate'
_diffrn_detector_area_resol_mean 15.9595
_diffrn_detector_type EosS2
_diffrn_measured_fraction_theta_full 1.000
_diffrn_measured_fraction_theta_max 1.000
_diffrn_measurement_details
;
List of Runs (angles in degrees, time in seconds):

  # Type    Start    End  Width  t~exp~   \w     \q     \k     \f   Frames
#--------------------------------------------------------------------------
  1  \w   -103.00 -19.00   1.00    1.00    --  -36.04 -57.00  60.00   84
  2  \w   -105.00 -48.00   1.00    1.00    --  -36.04-161.00-149.00   57
  3  \w   -105.00 -17.00   1.00    1.00    --  -36.04 -38.00  60.00   88
  4  \w    -89.00  -2.00   1.00    1.00    --  -36.04 125.00-150.00   87
  5  \w     39.00 124.00   1.00    2.52    --  106.21 -61.00 -60.00   85
  6  \w     39.00 124.00   1.00    2.52    --  106.21 -61.00-180.00   85
  7  \w     38.00 124.00   1.00    2.52    --  106.21 -45.00-150.00   86
  8  \w    100.00 176.00   1.00    2.52    --  106.21 111.00-120.00   76
  9  \w     37.00 109.00   1.00    2.52    --  106.21 -94.00 -90.00   72
 10  \w     37.00 109.00   1.00    2.52    --  106.21 -94.00 150.00   72
 11  \w     37.00 138.00   1.00    2.52    --  106.21   0.00 120.00  101
;
_diffrn_measurement_device 'four-circle diffractometer'
_diffrn_measurement_device_type 'New Gemini, Dual, Cu at home/near, EosS2'
_diffrn_measurement_method '\w scans'
_diffrn_orient_matrix_type 'CrysAlisPro convention (1999,Acta A55,543-557)'
_diffrn_orient_matrix_UB_11 -0.0355481000
_diffrn_orient_matrix_UB_12 -0.1012815000
_diffrn_orient_matrix_UB_13 0.0427346000
_diffrn_orient_matrix_UB_21 0.0652527000
_diffrn_orient_matrix_UB_22 -0.1022627000
_diffrn_orient_matrix_UB_23 -0.0367019000
_diffrn_orient_matrix_UB_31 0.1451035000
_diffrn_orient_matrix_UB_32 0.0211522000
_diffrn_orient_matrix_UB_33 0.0269635000
_diffrn_radiation_monochromator graphite
_diffrn_radiation_probe x-ray
_diffrn_radiation_type CuK\a
_diffrn_radiation_wavelength 1.54184
_diffrn_reflns_av_R_equivalents 0.0418
_diffrn_reflns_av_unetI/netI 0.0453
_diffrn_reflns_Laue_measured_fraction_full 1.000
_diffrn_reflns_Laue_measured_fraction_max 1.000
_diffrn_reflns_limit_h_max 11
_diffrn_reflns_limit_h_min -7
_diffrn_reflns_limit_k_max 12
_diffrn_reflns_limit_k_min -10
_diffrn_reflns_limit_l_max 29
_diffrn_reflns_limit_l_min -26
_diffrn_reflns_number 10698
_diffrn_reflns_point_group_measured_fraction_full 1.000
_diffrn_reflns_point_group_measured_fraction_max 1.000
_diffrn_reflns_theta_full 67.051
_diffrn_reflns_theta_max 67.051
_diffrn_reflns_theta_min 4.544
_diffrn_source 'fine-focus sealed X-ray tube'
_diffrn_source_type 'Enhance (Cu) X-ray Source'
_exptl_absorpt_coefficient_mu 0.602
_exptl_absorpt_correction_T_max 1.00000
_exptl_absorpt_correction_T_min 0.54294
_exptl_absorpt_correction_type multi-scan
_exptl_absorpt_process_details
;
CrysAlisPro 1.171.39.46e (Rigaku Oxford Diffraction, 2018)
Empirical absorption correction using spherical harmonics,
 implemented in SCALE3 ABSPACK scaling algorithm.
;
_exptl_crystal_colour 'clear light colourless'
_exptl_crystal_colour_lustre clear
_exptl_crystal_colour_modifier light
_exptl_crystal_colour_primary colourless
_exptl_crystal_density_diffrn 1.207
_exptl_crystal_description plate
_exptl_crystal_F_000 952
_exptl_crystal_size_max 0.7
_exptl_crystal_size_mid 0.5
_exptl_crystal_size_min 0.1
_refine_diff_density_max 0.264
_refine_diff_density_min -0.316
_refine_diff_density_rms 0.055
_refine_ls_abs_structure_details
;
 Flack x determined using 1535 quotients [(I+)-(I-)]/[(I+)+(I-)]
 (Parsons, Flack and Wagner, Acta Cryst. B69 (2013) 249-259).
;
_refine_ls_abs_structure_Flack 0.1(2)
_refine_ls_extinction_method none
_refine_ls_goodness_of_fit_ref 1.033
_refine_ls_hydrogen_treatment constr
_refine_ls_matrix_type full
_refine_ls_number_parameters 310
_refine_ls_number_reflns 4401
_refine_ls_number_restraints 21
_refine_ls_restrained_S_all 1.059
_refine_ls_R_factor_all 0.0668
_refine_ls_R_factor_gt 0.0632
_refine_ls_shift/su_max 0.000
_refine_ls_shift/su_mean 0.000
_refine_ls_structure_factor_coef Fsqd
_refine_ls_weighting_details 'w=1/[\s^2^(Fo^2^)+(0.1283P)^2^] where P=(Fo^2^+2Fc^2^)/3'
_refine_ls_weighting_scheme calc
_refine_ls_wR_factor_gt 0.1676
_refine_ls_wR_factor_ref 0.1746
_reflns_Friedel_coverage 0.747
_reflns_Friedel_fraction_full 1.000
_reflns_Friedel_fraction_max 1.000
_reflns_number_gt 4038
_reflns_number_total 4401
_reflns_threshold_expression 'I > 2\s(I)'
_cod_data_source_file d1sc03517g2.cif
_cod_data_source_block 3s
_cod_original_cell_volume 2468.84(12)
_cod_database_code 1564239
_shelx_space_group_comment
;
The symmetry employed for this shelxl refinement is uniquely defined
by the following loop, which should always be used as a source of
symmetry information in preference to the above space-group names.
They are only intended as comments.
;
_reflns_odcompleteness_completeness 99.92
_reflns_odcompleteness_iscentric 1
_reflns_odcompleteness_theta 66.97
_olex2_refinement_description
;
1. Fixed Uiso
 At 1.2 times of:
  All C(H) groups, All C(H,H) groups
 At 1.5 times of:
  All C(H,H,H) groups
2. Rigid bond restraints
 C00Q, C3
 with sigma for 1-2 distances of 0.001 and sigma for 1-3 distances of 0.001
 C00Q, C1
 with sigma for 1-2 distances of 0.001 and sigma for 1-3 distances of 0.001
 C00Q, C2
 with sigma for 1-2 distances of 0.001 and sigma for 1-3 distances of 0.001
3. Uiso/Uaniso restraints and constraints
C00Q \\sim C2: within 2A with sigma of 0.001 and sigma for terminal atoms of
0.02
C00Q \\sim C1: within 2A with sigma of 0.001 and sigma for terminal atoms of
0.02
C00Q \\sim C3: within 2A with sigma of 0.001 and sigma for terminal atoms of
0.02
4.a Ternary CH refined with riding coordinates:
 C00A(H00A), C00B(H00B)
4.b Secondary CH2 refined with riding coordinates:
 C00I(H00C,H00D)
4.c Aromatic/amide H refined with riding coordinates:
 C00E(H00E), C00G(H00G), C00H(H00H), C00J(H00J), C00L(H00L), C00M(H00M),
 C00N(H00N), C00O(H00O), C00P(H00P), C00S(H00S), C00T(H00T), C00U(H00U),
 C00V(H00V)
4.d X=CH2 refined with riding coordinates:
 C00R(H00F,H00I)
4.e Idealised Me refined as rotating group:
 C1(H1A,H1B,H1C), C2(H2A,H2B,H2C), C3(H3A,H3B,H3C)
;
_shelx_shelxl_version_number 2014/7
_olex2_date_sample_data_collection 2019-12-03
_olex2_submission_special_instructions 'No special instructions were received'
_oxdiff_exptl_absorpt_empirical_details
;
Empirical correction (ABSPACK) includes:
- Absorption correction using spherical harmonics
- Frame scaling
- Detector area scaling
;
_oxdiff_exptl_absorpt_empirical_full_max 1.676
_oxdiff_exptl_absorpt_empirical_full_min 0.664

loop_
_space_group_symop_operation_xyz
'x, y, z'
'-x+1/2, -y, z+1/2'
'-x, y+1/2, -z+1/2'
'x+1/2, -y+1/2, -z'

loop_
_atom_site_label
_atom_site_type_symbol
_atom_site_fract_x
_atom_site_fract_y
_atom_site_fract_z
_atom_site_U_iso_or_equiv
_atom_site_adp_type
_atom_site_occupancy
_atom_site_site_symmetry_order
_atom_site_calc_flag
_atom_site_refinement_flags_posn
_atom_site_refinement_flags_adp
_atom_site_refinement_flags_occupancy
_atom_site_disorder_assembly
_atom_site_disorder_group
O001 O 0.9127(3) 0.5627(2) 0.86677(10) 0.0534(6) Uani 1 1 d . . . . .
O002 O 0.6042(3) 0.8093(2) 0.75971(11) 0.0597(7) Uani 1 1 d . . . . .
O003 O 0.8373(4) 0.2585(3) 0.77493(16) 0.0852(11) Uani 1 1 d . . . . .
C004 C 0.8534(3) 0.6503(3) 0.84417(12) 0.0400(6) Uani 1 1 d . . . . .
C005 C 0.7524(3) 0.6396(3) 0.79573(11) 0.0381(6) Uani 1 1 d . . . . .
C006 C 0.5236(3) 0.5852(3) 0.84740(14) 0.0461(7) Uani 1 1 d . . . . .
C007 C 0.7826(3) 0.8584(3) 0.82554(11) 0.0418(7) Uani 1 1 d . . . . .
C008 C 0.7643(3) 0.6045(3) 0.69127(12) 0.0431(7) Uani 1 1 d . . . . .
C009 C 0.8708(3) 0.7854(3) 0.85776(11) 0.0421(7) Uani 1 1 d . . . . .
C00A C 0.6279(3) 0.5458(3) 0.80356(12) 0.0403(7) Uani 1 1 d . . . . .
H00A H 0.5746 0.5473 0.7695 0.048 Uiso 1 1 calc R . . . .
C00B C 0.8425(3) 0.5988(3) 0.74498(12) 0.0417(7) Uani 1 1 d . . . . .
H00B H 0.9223 0.6576 0.7424 0.050 Uiso 1 1 calc R . . . .
C00C C 0.6379(4) 0.6112(4) 0.58716(12) 0.0525(9) Uani 1 1 d . . . . .
C00D C 0.6804(3) 0.4108(3) 0.81000(12) 0.0427(7) Uani 1 1 d . . . . .
C00E C 0.7811(4) 0.7068(3) 0.65713(14) 0.0489(7) Uani 1 1 d . . . . .
H00E H 0.8349 0.7752 0.6687 0.059 Uiso 1 1 calc R . . . .
C00F C 0.6988(3) 0.7760(3) 0.78901(12) 0.0421(7) Uani 1 1 d . . . . .
C00G C 0.7826(4) 0.9895(3) 0.82983(14) 0.0511(8) Uani 1 1 d . . . . .
H00G H 0.7235 1.0388 0.8084 0.061 Uiso 1 1 calc R . . . .
C00H C 0.6813(4) 0.5054(4) 0.67239(14) 0.0540(8) Uani 1 1 d . . . . .
H00H H 0.6670 0.4352 0.6943 0.065 Uiso 1 1 calc R . . . .
C00I C 0.9051(3) 0.4667(3) 0.75486(14) 0.0475(7) Uani 1 1 d . . . . .
H00C H 0.9390 0.4344 0.7205 0.057 Uiso 1 1 calc R . . . .
H00D H 0.9866 0.4759 0.7784 0.057 Uiso 1 1 calc R . . . .
C00J C 0.6195(4) 0.5093(4) 0.62157(14) 0.0575(9) Uani 1 1 d . . . . .
H00J H 0.5641 0.4417 0.6102 0.069 Uiso 1 1 calc R . . . .
C00K C 0.8081(4) 0.3687(3) 0.77949(14) 0.0514(8) Uani 1 1 d . . . . .
C00L C 0.9604(5) 0.9704(4) 0.89952(16) 0.0629(10) Uani 1 1 d . . . . .
H00L H 1.0195 1.0095 0.9246 0.076 Uiso 1 1 calc R . . . .
C00M C 0.9606(4) 0.8401(4) 0.89531(14) 0.0541(8) Uani 1 1 d . . . . .
H00M H 1.0192 0.7909 0.9170 0.065 Uiso 1 1 calc R . . . .
C00N C 0.7199(4) 0.7102(4) 0.60623(14) 0.0530(8) Uani 1 1 d . . . . .
H00N H 0.7340 0.7805 0.5843 0.064 Uiso 1 1 calc R . . . .
C00O C 0.5595(5) 0.5976(5) 0.90063(15) 0.0708(12) Uani 1 1 d . . . . .
H00O H 0.6528 0.5836 0.9110 0.085 Uiso 1 1 calc R . . . .
C00P C 0.8729(5) 1.0438(4) 0.86680(17) 0.0614(10) Uani 1 1 d . . . . .
H00P H 0.8756 1.1313 0.8700 0.074 Uiso 1 1 calc R . . . .
C00Q C 0.5762(5) 0.6100(6) 0.52955(15) 0.0759(11) Uani 1 1 d . U . . .
C00R C 0.6110(5) 0.3249(4) 0.8383(2) 0.0689(11) Uani 1 1 d . . . . .
H00F H 0.6423 0.2417 0.8387 0.083 Uiso 1 1 calc R . . . .
H00I H 0.5308 0.3477 0.8578 0.083 Uiso 1 1 calc R . . . .
C00S C 0.3845(4) 0.6068(6) 0.8330(2) 0.0827(15) Uani 1 1 d . . . . .
H00S H 0.3574 0.6013 0.7968 0.099 Uiso 1 1 calc R . . . .
C00T C 0.4610(7) 0.6302(6) 0.93957(18) 0.0889(17) Uani 1 1 d . . . . .
H00T H 0.4889 0.6407 0.9754 0.107 Uiso 1 1 calc R . . . .
C00U C 0.3224(6) 0.6470(7) 0.9254(3) 0.0957(18) Uani 1 1 d . . . . .
H00U H 0.2546 0.6652 0.9516 0.115 Uiso 1 1 calc R . . . .
C00V C 0.2853(6) 0.6367(8) 0.8724(3) 0.109(2) Uani 1 1 d . . . . .
H00V H 0.1917 0.6499 0.8623 0.131 Uiso 1 1 calc R . . . .
C1 C 0.4330(9) 0.5518(10) 0.5283(3) 0.141(3) Uani 1 1 d . U . . .
H1A H 0.4415 0.4619 0.5323 0.211 Uiso 1 1 calc GR . . . .
H1B H 0.3881 0.5708 0.4944 0.211 Uiso 1 1 calc GR . . . .
H1C H 0.3771 0.5851 0.5575 0.211 Uiso 1 1 calc GR . . . .
C2 C 0.5605(11) 0.7421(10) 0.5064(3) 0.139(3) Uani 1 1 d . U . . .
H2A H 0.4825 0.7839 0.5237 0.208 Uiso 1 1 calc GR . . . .
H2B H 0.5433 0.7369 0.4682 0.208 Uiso 1 1 calc GR . . . .
H2C H 0.6458 0.7890 0.5128 0.208 Uiso 1 1 calc GR . . . .
C3 C 0.6736(10) 0.5339(12) 0.4947(2) 0.172(5) Uani 1 1 d . U . . .
H3A H 0.7620 0.5775 0.4908 0.258 Uiso 1 1 calc GR . . . .
H3B H 0.6315 0.5222 0.4596 0.258 Uiso 1 1 calc GR . . . .
H3C H 0.6896 0.4531 0.5112 0.258 Uiso 1 1 calc GR . . . .

loop_
_atom_site_aniso_label
_atom_site_aniso_U_11
_atom_site_aniso_U_22
_atom_site_aniso_U_33
_atom_site_aniso_U_23
_atom_site_aniso_U_13
_atom_site_aniso_U_12
O001 0.0565(14) 0.0501(13) 0.0537(13) 0.0119(10) -0.0120(11) 0.0060(11)
O002 0.0637(16) 0.0548(14) 0.0605(14) 0.0031(11) -0.0238(12) 0.0153(12)
O003 0.096(2) 0.0458(14) 0.114(2) 0.0140(15) 0.041(2) 0.0208(16)
C004 0.0367(14) 0.0457(15) 0.0376(13) 0.0075(12) 0.0010(11) -0.0003(12)
C005 0.0367(15) 0.0421(15) 0.0355(13) 0.0017(11) 0.0000(11) 0.0022(13)
C006 0.0402(15) 0.0449(16) 0.0533(16) 0.0025(13) 0.0063(13) 0.0048(13)
C007 0.0435(16) 0.0455(16) 0.0364(14) 0.0010(11) 0.0051(12) 0.0036(13)
C008 0.0435(15) 0.0485(16) 0.0374(14) -0.0020(12) 0.0064(12) 0.0018(14)
C009 0.0418(16) 0.0496(17) 0.0349(14) 0.0011(12) 0.0037(12) 0.0001(13)
C00A 0.0337(14) 0.0479(16) 0.0394(14) 0.0023(11) 0.0005(11) 0.0014(13)
C00B 0.0375(14) 0.0459(15) 0.0416(14) 0.0024(12) 0.0050(12) -0.0021(13)
C00C 0.0485(18) 0.074(2) 0.0348(14) -0.0018(14) 0.0059(13) 0.0092(17)
C00D 0.0376(14) 0.0450(15) 0.0456(15) 0.0024(13) 0.0002(12) -0.0009(13)
C00E 0.0515(18) 0.0508(17) 0.0445(16) 0.0023(13) 0.0050(13) -0.0034(15)
C00F 0.0429(16) 0.0476(16) 0.0357(13) 0.0060(12) -0.0007(12) 0.0045(13)
C00G 0.060(2) 0.0467(17) 0.0469(16) -0.0008(13) 0.0060(15) 0.0059(15)
C00H 0.064(2) 0.0542(19) 0.0440(17) 0.0029(14) 0.0038(15) -0.0083(17)
C00I 0.0394(16) 0.0550(18) 0.0482(16) 0.0009(14) 0.0073(13) 0.0072(14)
C00J 0.062(2) 0.066(2) 0.0442(17) -0.0065(15) -0.0021(15) -0.0125(18)
C00K 0.0504(18) 0.0479(18) 0.0558(18) 0.0081(14) 0.0025(15) 0.0114(15)
C00L 0.065(2) 0.067(2) 0.0573(19) -0.0153(18) -0.0064(18) -0.010(2)
C00M 0.0529(19) 0.066(2) 0.0439(15) -0.0040(15) -0.0059(15) 0.0026(17)
C00N 0.056(2) 0.060(2) 0.0425(16) 0.0085(14) 0.0063(15) 0.0051(17)
C00O 0.059(2) 0.110(4) 0.0437(18) 0.013(2) 0.0118(17) 0.014(2)
C00P 0.071(3) 0.0458(18) 0.068(2) -0.0122(16) 0.0098(19) -0.0056(17)
C00Q 0.063(2) 0.129(4) 0.0362(16) -0.0021(19) -0.0027(16) 0.007(2)
C00R 0.059(2) 0.0478(19) 0.100(3) 0.010(2) 0.027(2) 0.0011(17)
C00S 0.0419(19) 0.127(4) 0.080(3) -0.027(3) 0.0025(19) 0.013(2)
C00T 0.094(4) 0.120(5) 0.052(2) 0.004(3) 0.022(2) 0.021(3)
C00U 0.075(3) 0.115(4) 0.097(4) -0.009(3) 0.045(3) 0.017(3)
C00V 0.047(2) 0.157(6) 0.123(5) -0.041(4) 0.019(3) 0.024(3)
C1 0.114(5) 0.211(9) 0.097(4) 0.044(5) -0.053(4) -0.067(5)
C2 0.169(7) 0.159(5) 0.088(4) 0.050(4) -0.059(5) -0.030(6)
C3 0.144(6) 0.314(12) 0.057(3) -0.072(5) -0.020(4) 0.096(7)

loop_
_atom_type_symbol
_atom_type_description
_atom_type_scat_dispersion_real
_atom_type_scat_dispersion_imag
_atom_type_scat_source
C C 0.0181 0.0091 'International Tables Vol C Tables 4.2.6.8 and 6.1.1.4'
H H 0.0000 0.0000 'International Tables Vol C Tables 4.2.6.8 and 6.1.1.4'
O O 0.0492 0.0322 'International Tables Vol C Tables 4.2.6.8 and 6.1.1.4'

loop_
_geom_angle_atom_site_label_1
_geom_angle_atom_site_label_2
_geom_angle_atom_site_label_3
_geom_angle
_geom_angle_site_symmetry_1
_geom_angle_site_symmetry_3
_geom_angle_publ_flag
O001 C004 C005 125.9(3) . . ?
O001 C004 C009 125.6(3) . . ?
C009 C004 C005 108.5(2) . . ?
C004 C005 C00A 115.0(2) . . ?
C004 C005 C00B 107.7(2) . . ?
C004 C005 C00F 102.7(2) . . ?
C00A C005 C00B 109.5(2) . . ?
C00F C005 C00A 111.3(3) . . ?
C00F C005 C00B 110.5(2) . . ?
C00O C006 C00A 123.3(3) . . ?
C00O C006 C00S 118.0(4) . . ?
C00S C006 C00A 118.6(3) . . ?
C009 C007 C00F 110.0(3) . . ?
C009 C007 C00G 120.8(3) . . ?
C00G C007 C00F 129.2(3) . . ?
C00E C008 C00B 120.5(3) . . ?
C00E C008 C00H 116.9(3) . . ?
C00H C008 C00B 122.5(3) . . ?
C007 C009 C004 110.0(3) . . ?
C00M C009 C004 128.7(3) . . ?
C00M C009 C007 121.2(3) . . ?
C005 C00A H00A 105.8 . . ?
C006 C00A C005 113.8(3) . . ?
C006 C00A H00A 105.8 . . ?
C006 C00A C00D 113.3(3) . . ?
C00D C00A C005 111.5(2) . . ?
C00D C00A H00A 105.8 . . ?
C005 C00B H00B 107.0 . . ?
C008 C00B C005 114.8(2) . . ?
C008 C00B H00B 107.0 . . ?
C008 C00B C00I 111.2(3) . . ?
C00I C00B C005 109.4(2) . . ?
C00I C00B H00B 107.0 . . ?
C00J C00C C00N 116.9(3) . . ?
C00J C00C C00Q 120.9(4) . . ?
C00N C00C C00Q 122.1(4) . . ?
C00K C00D C00A 119.5(3) . . ?
C00R C00D C00A 122.7(3) . . ?
C00R C00D C00K 117.6(3) . . ?
C008 C00E H00E 119.1 . . ?
C008 C00E C00N 121.8(3) . . ?
C00N C00E H00E 119.1 . . ?
O002 C00F C005 125.8(3) . . ?
O002 C00F C007 126.1(3) . . ?
C007 C00F C005 108.1(2) . . ?
C007 C00G H00G 121.1 . . ?
C00P C00G C007 117.8(3) . . ?
C00P C00G H00G 121.1 . . ?
C008 C00H H00H 119.4 . . ?
C00J C00H C008 121.3(3) . . ?
C00J C00H H00H 119.4 . . ?
C00B C00I H00C 108.0 . . ?
C00B C00I H00D 108.0 . . ?
H00C C00I H00D 107.3 . . ?
C00K C00I C00B 117.1(3) . . ?
C00K C00I H00C 108.0 . . ?
C00K C00I H00D 108.0 . . ?
C00C C00J C00H 121.8(4) . . ?
C00C C00J H00J 119.1 . . ?
C00H C00J H00J 119.1 . . ?
O003 C00K C00D 121.5(3) . . ?
O003 C00K C00I 119.3(3) . . ?
C00D C00K C00I 119.2(3) . . ?
C00M C00L H00L 119.5 . . ?
C00M C00L C00P 120.9(4) . . ?
C00P C00L H00L 119.5 . . ?
C009 C00M C00L 117.9(4) . . ?
C009 C00M H00M 121.1 . . ?
C00L C00M H00M 121.1 . . ?
C00C C00N H00N 119.3 . . ?
C00E C00N C00C 121.5(3) . . ?
C00E C00N H00N 119.3 . . ?
C006 C00O H00O 119.1 . . ?
C006 C00O C00T 121.7(4) . . ?
C00T C00O H00O 119.1 . . ?
C00G C00P C00L 121.3(4) . . ?
C00G C00P H00P 119.3 . . ?
C00L C00P H00P 119.3 . . ?
C1 C00Q C00C 111.6(4) . . ?
C1 C00Q C2 106.6(6) . . ?
C1 C00Q C3 108.9(7) . . ?
C2 C00Q C00C 112.2(5) . . ?
C3 C00Q C00C 107.6(4) . . ?
C3 C00Q C2 109.9(7) . . ?
C00D C00R H00F 120.0 . . ?
C00D C00R H00I 120.0 . . ?
H00F C00R H00I 120.0 . . ?
C006 C00S H00S 120.0 . . ?
C006 C00S C00V 120.1(5) . . ?
C00V C00S H00S 120.0 . . ?
C00O C00T H00T 120.0 . . ?
C00U C00T C00O 120.0(5) . . ?
C00U C00T H00T 120.0 . . ?
C00T C00U H00U 120.6 . . ?
C00V C00U C00T 118.9(4) . . ?
C00V C00U H00U 120.6 . . ?
C00S C00V H00V 119.4 . . ?
C00U C00V C00S 121.2(5) . . ?
C00U C00V H00V 119.4 . . ?
C00Q C1 H1A 109.5 . . ?
C00Q C1 H1B 109.5 . . ?
C00Q C1 H1C 109.5 . . ?
H1A C1 H1B 109.5 . . ?
H1A C1 H1C 109.5 . . ?
H1B C1 H1C 109.5 . . ?
C00Q C2 H2A 109.5 . . ?
C00Q C2 H2B 109.5 . . ?
C00Q C2 H2C 109.5 . . ?
H2A C2 H2B 109.5 . . ?
H2A C2 H2C 109.5 . . ?
H2B C2 H2C 109.5 . . ?
C00Q C3 H3A 109.5 . . ?
C00Q C3 H3B 109.5 . . ?
C00Q C3 H3C 109.5 . . ?
H3A C3 H3B 109.5 . . ?
H3A C3 H3C 109.5 . . ?
H3B C3 H3C 109.5 . . ?

loop_
_geom_bond_atom_site_label_1
_geom_bond_atom_site_label_2
_geom_bond_distance
_geom_bond_site_symmetry_2
_geom_bond_publ_flag
O001 C004 1.218(4) . ?
O002 C00F 1.202(4) . ?
O003 C00K 1.205(5) . ?
C004 C005 1.534(4) . ?
C004 C009 1.479(5) . ?
C005 C00A 1.552(4) . ?
C005 C00B 1.575(4) . ?
C005 C00F 1.539(4) . ?
C006 C00A 1.522(4) . ?
C006 C00O 1.363(5) . ?
C006 C00S 1.380(6) . ?
C007 C009 1.387(4) . ?
C007 C00F 1.484(5) . ?
C007 C00G 1.393(5) . ?
C008 C00B 1.518(4) . ?
C008 C00E 1.381(5) . ?
C008 C00H 1.390(5) . ?
C009 C00M 1.383(5) . ?
C00A H00A 0.9800 . ?
C00A C00D 1.522(4) . ?
C00B H00B 0.9800 . ?
C00B C00I 1.538(5) . ?
C00C C00J 1.383(6) . ?
C00C C00N 1.385(6) . ?
C00C C00Q 1.536(5) . ?
C00D C00K 1.490(5) . ?
C00D C00R 1.320(5) . ?
C00E H00E 0.9300 . ?
C00E C00N 1.383(5) . ?
C00G H00G 0.9300 . ?
C00G C00P 1.374(6) . ?
C00H H00H 0.9300 . ?
C00H C00J 1.384(5) . ?
C00I H00C 0.9700 . ?
C00I H00D 0.9700 . ?
C00I C00K 1.512(5) . ?
C00J H00J 0.9300 . ?
C00L H00L 0.9300 . ?
C00L C00M 1.384(6) . ?
C00L C00P 1.392(6) . ?
C00M H00M 0.9300 . ?
C00N H00N 0.9300 . ?
C00O H00O 0.9300 . ?
C00O C00T 1.382(6) . ?
C00P H00P 0.9300 . ?
C00Q C1 1.487(9) . ?
C00Q C2 1.518(11) . ?
C00Q C3 1.495(8) . ?
C00R H00F 0.9300 . ?
C00R H00I 0.9300 . ?
C00S H00S 0.9300 . ?
C00S C00V 1.387(7) . ?
C00T H00T 0.9300 . ?
C00T C00U 1.368(10) . ?
C00U H00U 0.9300 . ?
C00U C00V 1.358(10) . ?
C00V H00V 0.9300 . ?
C1 H1A 0.9600 . ?
C1 H1B 0.9600 . ?
C1 H1C 0.9600 . ?
C2 H2A 0.9600 . ?
C2 H2B 0.9600 . ?
C2 H2C 0.9600 . ?
C3 H3A 0.9600 . ?
C3 H3B 0.9600 . ?
C3 H3C 0.9600 . ?
